data_1550029
loop_
_publ_author_name
'Peveler, William J.'
'Packman, Hollie'
'Alexander, Shirin'
'Chauhan, Raamanand R.'
'Hayes, Lilian M.'
'Macdonald, Thomas J.'
'Cockcroft, Jeremy K.'
'Rogers, Sarah'
'Aarts, Dirk G. A. L.'
'Carmalt, Claire J.'
'Parkin, Ivan P.'
'Bear, Joseph C.'

_publ_section_title
;
 A new family of urea-based low molecular-weight organogelators for
 environmental remediation: the influence of structure.
;
_journal_issue 43
_journal_name_full 'Soft matter'
_journal_page_first 8821
_journal_page_last 8827
_journal_paper_doi 10.1039/c8sm01682h
_journal_volume 14
_journal_year 2018
_chemical_formula_moiety 'C14 H22 N2 O'
_chemical_formula_sum 'C14 H22 N2 O'
_chemical_formula_weight 234.33
_space_group_crystal_system orthorhombic
_space_group_IT_number 33
_space_group_name_Hall 'P 2c -2n'
_space_group_name_H-M_alt 'P n a 21'
_symmetry_space_group_name_Hall 'P 2c -2n'
_symmetry_space_group_name_H-M 'P n a 21'
_atom_sites_solution_hydrogens geom
_atom_sites_solution_primary dual
_audit_creation_date 2018-03-05
_audit_creation_method
;
Olex2 1.2
(compiled 2017.08.10 svn.r3458 for OlexSys, GUI svn.r5381)
;
_audit_update_record
;
2018-05-29 deposited with the CCDC.
2018-10-11 downloaded from the CCDC.
;
_cell_angle_alpha 90
_cell_angle_beta 90
_cell_angle_gamma 90
_cell_formula_units_Z 16
_cell_length_a 23.0581(13)
_cell_length_b 16.6608(12)
_cell_length_c 15.1185(10)
_cell_measurement_reflns_used 5122
_cell_measurement_temperature 295
_cell_measurement_theta_max 73.1860
_cell_measurement_theta_min 4.3980
_cell_volume 5808.0(7)
_computing_cell_refinement 'CrysAlisPro 1.171.38.43 (Rigaku OD, 2015)'
_computing_data_collection 'CrysAlisPro 1.171.38.43 (Rigaku OD, 2015)'
_computing_data_reduction 'CrysAlisPro 1.171.38.43 (Rigaku OD, 2015)'
_computing_molecular_graphics 'Olex2 (Dolomanov et al., 2009)'
_computing_publication_material 'Olex2 (Dolomanov et al., 2009)'
_computing_structure_refinement 'ShelXL (Sheldrick, 2015)'
_computing_structure_solution 'ShelXT (Sheldrick, 2015)'
_diffrn_ambient_environment air
_diffrn_ambient_temperature 295
_diffrn_detector 'CCD plate'
_diffrn_detector_area_resol_mean 5.2031
_diffrn_detector_type Atlas
_diffrn_measured_fraction_theta_full 0.995
_diffrn_measured_fraction_theta_max 0.970
_diffrn_measurement_details
;
List of Runs (angles in degrees, time in seconds):

  # Type    Start    End  Width  t~exp~   \w     \q     \k     \f   Frames
#--------------------------------------------------------------------------
  1  \w      4.00  32.00   1.00   25.00    --  -42.62  38.00  90.00   28
  2  \w    -89.00 -30.00   1.00   25.00    --  -42.62 125.00-120.00   59
  3  \w   -113.00 -28.00   1.00   25.00    --  -42.62 -57.00 -60.00   85
  4  \w     79.00 178.00   1.00  100.00    --  106.36  30.00-150.00   99
  5  \w     82.00 113.00   1.00  100.00    --  106.36  77.00 -30.00   31
  6  \w     65.00 124.00   1.00  100.00    --  106.36 -45.00-150.00   59
  7  \w     29.00 109.00   1.00  100.00    --  106.36 -95.00  90.00   80
;
_diffrn_measurement_device 'four-circle diffractometer'
_diffrn_measurement_device_type 'SuperNova, Dual, Cu at zero, Atlas'
_diffrn_measurement_method '\w scans'
_diffrn_orient_matrix_type 'CrysAlisPro convention (1999,Acta A55,543-557)'
_diffrn_orient_matrix_UB_11 -0.0608795717
_diffrn_orient_matrix_UB_12 -0.0375230031
_diffrn_orient_matrix_UB_13 0.0069647926
_diffrn_orient_matrix_UB_21 0.0274354811
_diffrn_orient_matrix_UB_22 -0.0838868052
_diffrn_orient_matrix_UB_23 0.0088315145
_diffrn_orient_matrix_UB_31 0.0017770456
_diffrn_orient_matrix_UB_32 0.0099360078
_diffrn_orient_matrix_UB_33 0.1013336614
_diffrn_radiation_monochromator mirror
_diffrn_radiation_probe x-ray
_diffrn_radiation_type CuK\a
_diffrn_radiation_wavelength 1.54184
_diffrn_reflns_av_R_equivalents 0.0564
_diffrn_reflns_av_unetI/netI 0.0527
_diffrn_reflns_Laue_measured_fraction_full 0.995
_diffrn_reflns_Laue_measured_fraction_max 0.970
_diffrn_reflns_limit_h_max 27
_diffrn_reflns_limit_h_min -28
_diffrn_reflns_limit_k_max 18
_diffrn_reflns_limit_k_min -20
_diffrn_reflns_limit_l_max 18
_diffrn_reflns_limit_l_min -14
_diffrn_reflns_number 15196
_diffrn_reflns_point_group_measured_fraction_full 0.774
_diffrn_reflns_point_group_measured_fraction_max 0.738
_diffrn_reflns_theta_full 67.684
_diffrn_reflns_theta_max 73.666
_diffrn_reflns_theta_min 3.834
_diffrn_source 'micro-focus sealed X-ray tube'
_diffrn_source_type 'SuperNova (Cu) X-ray Source'
_exptl_absorpt_coefficient_mu 0.530
_exptl_absorpt_correction_T_max 1.00000
_exptl_absorpt_correction_T_min 0.61040
_exptl_absorpt_correction_type multi-scan
_exptl_absorpt_process_details
;
CrysAlisPro 1.171.38.43 (Rigaku Oxford Diffraction, 2015)
Empirical absorption correction using spherical harmonics,
 implemented in SCALE3 ABSPACK scaling algorithm.
;
_exptl_crystal_colour 'clear colourless'
_exptl_crystal_colour_lustre clear
_exptl_crystal_colour_primary colourless
_exptl_crystal_density_diffrn 1.072
_exptl_crystal_description needle
_exptl_crystal_F_000 2048
_exptl_crystal_size_max 0.347
_exptl_crystal_size_mid 0.091
_exptl_crystal_size_min 0.069
_refine_diff_density_max 1.400
_refine_diff_density_min -0.443
_refine_diff_density_rms 0.109
_refine_ls_abs_structure_details
;
 Flack x determined using 1216 quotients [(I+)-(I-)]/[(I+)+(I-)]
 (Parsons, Flack and Wagner, Acta Cryst. B69 (2013) 249-259).
;
_refine_ls_abs_structure_Flack 0.0(2)
_refine_ls_extinction_method none
_refine_ls_goodness_of_fit_ref 1.631
_refine_ls_hydrogen_treatment constr
_refine_ls_matrix_type full
_refine_ls_number_parameters 633
_refine_ls_number_reflns 8659
_refine_ls_number_restraints 1
_refine_ls_restrained_S_all 1.631
_refine_ls_R_factor_all 0.2145
_refine_ls_R_factor_gt 0.1680
_refine_ls_shift/su_max 0.000
_refine_ls_shift/su_mean 0.000
_refine_ls_structure_factor_coef Fsqd
_refine_ls_weighting_details 'w=1/[\s^2^(Fo^2^)+(0.2000P)^2^] where P=(Fo^2^+2Fc^2^)/3'
_refine_ls_weighting_scheme calc
_refine_ls_wR_factor_gt 0.4150
_refine_ls_wR_factor_ref 0.4677
_reflns_Friedel_coverage 0.464
_reflns_Friedel_fraction_full 0.534
_reflns_Friedel_fraction_max 0.488
_reflns_number_gt 5030
_reflns_number_total 8659
_reflns_threshold_expression 'I > 2\s(I)'
_cod_data_source_file c8sm01682h2.cif
_cod_data_source_block exp_1087
_cod_depositor_comments 'Adding full bibliography for 1550029--1550031.cif.'
_cod_database_code 1550029
_shelx_shelxl_version_number 2014/7
_chemical_oxdiff_formula 'C14 H22 N2 O'
_chemical_oxdiff_usercomment 'Molecule 4'
_shelx_space_group_comment
;
The symmetry employed for this shelxl refinement is uniquely defined
by the following loop, which should always be used as a source of
symmetry information in preference to the above space-group names.
They are only intended as comments.
;
_reflns_odcompleteness_completeness 99.54
_reflns_odcompleteness_iscentric 1
_reflns_odcompleteness_theta 66.49
_olex2_refinement_description
;
1. Fixed Uiso
 At 1.2 times of:
  All C(H) groups, All N(H) groups
 At 1.5 times of:
  All C(H,H,H) groups
2.a Ternary CH refined with riding coordinates:
 C9A(H9A), C12A(H12A), C9B(H9B), C12B(H12B), C9C(H9C), C12C(H12C), C9D(H9D),
 C12D(H12D)
2.b Aromatic/amide H refined with riding coordinates:
 N1A(H15A), C1A(H1A), C4A(H4A), C5A(H5A), C6A(H6A), N1B(H15B), C1B(H1B),
 C4B(H4B), C5B(H5B), C6B(H6B), N1C(H15C), C1C(H1C), C4C(H4C), C5C(H5C),
 C6C(H6C), N1D(H15D), C1D(H1D), C4D(H4D), C5D(H5D), C6D(H6D)
2.c Idealised Me refined as rotating group:
 C7A(H7AA,H7AB,H7AC), C10A(H10A,H10B,H10C), C11A(H11A,H11B,H11C), C13A(H13A,
 H13B,H13C), C14A(H14A,H14B,H14C), C7B(H7BA,H7BB,H7BC), C10B(H10D,H10E,H10F),
 C11B(H11D,H11E,H11F), C13B(H13D,H13E,H13F), C14B(H14D,H14E,H14F), C7C(H7CA,
 H7CB,H7CC), C10C(H10G,H10H,H10I), C11C(H11G,H11H,H11I), C13C(H13G,H13H,H13I),
 C14C(H14G,H14H,H14I), C7D(H7DA,H7DB,H7DC), C10D(H10J,H10K,H10L), C11D(H11J,
 H11K,H11L), C13D(H13J,H13K,H13L), C14D(H14J,H14K,H14L)
;
_olex2_date_sample_data_collection 2017-09-19
_olex2_submission_special_instructions 'No special instructions were received'
_oxdiff_exptl_absorpt_empirical_details
;
Empirical correction (ABSPACK) includes:
- Absorption correction using spherical harmonics
- Frame scaling
;
_oxdiff_exptl_absorpt_empirical_full_max 1.551
_oxdiff_exptl_absorpt_empirical_full_min 0.404

loop_
_space_group_symop_operation_xyz
'x, y, z'
'-x, -y, z+1/2'
'x+1/2, -y+1/2, z'
'-x+1/2, y+1/2, z+1/2'

loop_
_atom_site_label
_atom_site_type_symbol
_atom_site_fract_x
_atom_site_fract_y
_atom_site_fract_z
_atom_site_U_iso_or_equiv
_atom_site_adp_type
_atom_site_occupancy
_atom_site_site_symmetry_order
_atom_site_calc_flag
_atom_site_refinement_flags_posn
_atom_site_disorder_assembly
_atom_site_disorder_group
O1A O 0.7207(3) 0.1950(4) 0.0599(5) 0.0670(17) Uani 1 1 d . A 1
N1A N 0.6730(3) 0.2626(4) 0.1674(5) 0.0520(16) Uani 1 1 d . A 1
H15A H 0.6512 0.2606 0.2136 0.062 Uiso 1 1 calc R A 1
N2A N 0.6859(4) 0.1239(5) 0.1752(6) 0.071(2) Uani 1 1 d . A 1
C1A C 0.7584(7) 0.4388(9) 0.0952(12) 0.106(5) Uani 1 1 d . A 1
H1A H 0.7965 0.4572 0.0957 0.127 Uiso 1 1 calc R A 1
C2A C 0.7458(4) 0.3652(7) 0.1321(8) 0.073(3) Uani 1 1 d . A 1
C3A C 0.6879(3) 0.3397(5) 0.1279(6) 0.0535(19) Uani 1 1 d . A 1
C4A C 0.6450(5) 0.3862(5) 0.0978(8) 0.069(3) Uani 1 1 d . A 1
H4A H 0.6066 0.3697 0.1023 0.083 Uiso 1 1 calc R A 1
C5A C 0.6591(7) 0.4603(7) 0.0591(13) 0.113(6) Uani 1 1 d . A 1
H5A H 0.6304 0.4926 0.0345 0.135 Uiso 1 1 calc R A 1
C6A C 0.7169(10) 0.4846(8) 0.0584(15) 0.135(8) Uani 1 1 d . A 1
H6A H 0.7269 0.5331 0.0321 0.162 Uiso 1 1 calc R A 1
C7A C 0.7926(5) 0.3107(12) 0.1754(11) 0.120(6) Uani 1 1 d . A 1
H7AA H 0.7754 0.2803 0.2224 0.181 Uiso 1 1 calc GR A 1
H7AB H 0.8232 0.3435 0.1987 0.181 Uiso 1 1 calc GR A 1
H7AC H 0.8081 0.2748 0.1317 0.181 Uiso 1 1 calc GR A 1
C8A C 0.6940(3) 0.1928(5) 0.1301(7) 0.055(2) Uani 1 1 d . A 1
C9A C 0.7006(6) 0.0464(7) 0.1300(11) 0.098(4) Uani 1 1 d . A 1
H9A H 0.6888 0.0035 0.1706 0.117 Uiso 1 1 calc R A 1
C10A C 0.6679(7) 0.0341(8) 0.0496(12) 0.106(5) Uani 1 1 d . A 1
H10A H 0.6273 0.0310 0.0635 0.159 Uiso 1 1 calc GR A 1
H10B H 0.6800 -0.0150 0.0220 0.159 Uiso 1 1 calc GR A 1
H10C H 0.6745 0.0782 0.0100 0.159 Uiso 1 1 calc GR A 1
C11A C 0.7635(7) 0.0370(9) 0.1172(12) 0.116(6) Uani 1 1 d . A 1
H11A H 0.7766 0.0741 0.0730 0.175 Uiso 1 1 calc GR A 1
H11B H 0.7718 -0.0168 0.0984 0.175 Uiso 1 1 calc GR A 1
H11C H 0.7832 0.0475 0.1720 0.175 Uiso 1 1 calc GR A 1
C12A C 0.6662(6) 0.1215(9) 0.2678(9) 0.095(4) Uani 1 1 d . A 1
H12A H 0.6610 0.1770 0.2875 0.114 Uiso 1 1 calc R A 1
C13A C 0.6073(7) 0.0800(11) 0.2744(12) 0.115(5) Uani 1 1 d . A 1
H13A H 0.5771 0.1197 0.2735 0.172 Uiso 1 1 calc GR A 1
H13B H 0.6053 0.0501 0.3285 0.172 Uiso 1 1 calc GR A 1
H13C H 0.6025 0.0442 0.2251 0.172 Uiso 1 1 calc GR A 1
C14A C 0.7121(7) 0.0835(12) 0.3266(11) 0.125(6) Uani 1 1 d . A 1
H14A H 0.7057 0.0267 0.3298 0.187 Uiso 1 1 calc GR A 1
H14B H 0.7097 0.1062 0.3849 0.187 Uiso 1 1 calc GR A 1
H14C H 0.7498 0.0937 0.3023 0.187 Uiso 1 1 calc GR A 1
O1B O 0.5602(2) 0.2796(5) 0.2481(4) 0.0661(18) Uani 1 1 d . B 2
N1B N 0.5631(3) 0.2893(6) 0.3975(6) 0.073(2) Uani 1 1 d . B 2
H15B H 0.5449 0.2814 0.4464 0.087 Uiso 1 1 calc R B 2
N2B N 0.4764(3) 0.2649(4) 0.3229(5) 0.0532(16) Uani 1 1 d . B 2
C1B C 0.6987(6) 0.4041(13) 0.3674(13) 0.129(7) Uani 1 1 d . B 2
H1B H 0.7132 0.4496 0.3394 0.154 Uiso 1 1 calc R B 2
C2B C 0.6390(5) 0.3869(10) 0.3614(10) 0.101(5) Uani 1 1 d . B 2
C3B C 0.6220(4) 0.3135(9) 0.3994(7) 0.083(4) Uani 1 1 d . B 2
C4B C 0.6607(5) 0.2617(11) 0.4416(9) 0.094(4) Uani 1 1 d . B 2
H4B H 0.6467 0.2143 0.4662 0.113 Uiso 1 1 calc R B 2
C5B C 0.7187(7) 0.2789(16) 0.4476(13) 0.128(7) Uani 1 1 d . B 2
H5B H 0.7451 0.2429 0.4720 0.153 Uiso 1 1 calc R B 2
C6B C 0.7362(6) 0.3548(16) 0.4143(14) 0.141(9) Uani 1 1 d . B 2
H6B H 0.7740 0.3721 0.4242 0.170 Uiso 1 1 calc R B 2
C7B C 0.5988(7) 0.4433(9) 0.3218(12) 0.108(4) Uani 1 1 d . B 2
H7BA H 0.5936 0.4305 0.2604 0.163 Uiso 1 1 calc GR B 2
H7BB H 0.6139 0.4968 0.3272 0.163 Uiso 1 1 calc GR B 2
H7BC H 0.5621 0.4401 0.3517 0.163 Uiso 1 1 calc GR B 2
C8B C 0.5348(3) 0.2783(5) 0.3192(7) 0.0536(18) Uani 1 1 d . B 2
C9B C 0.4435(4) 0.2530(5) 0.2389(7) 0.059(2) Uani 1 1 d . B 2
H9B H 0.4030 0.2447 0.2559 0.070 Uiso 1 1 calc R B 2
C10B C 0.4445(5) 0.3271(8) 0.1809(8) 0.083(3) Uani 1 1 d . B 2
H10D H 0.4390 0.3740 0.2168 0.124 Uiso 1 1 calc GR B 2
H10E H 0.4140 0.3237 0.1379 0.124 Uiso 1 1 calc GR B 2
H10F H 0.4812 0.3305 0.1512 0.124 Uiso 1 1 calc GR B 2
C11B C 0.4622(5) 0.1782(7) 0.1903(10) 0.080(3) Uani 1 1 d . B 2
H11D H 0.4977 0.1885 0.1591 0.119 Uiso 1 1 calc GR B 2
H11E H 0.4326 0.1629 0.1489 0.119 Uiso 1 1 calc GR B 2
H11F H 0.4681 0.1355 0.2320 0.119 Uiso 1 1 calc GR B 2
C12B C 0.4423(4) 0.2659(8) 0.4041(8) 0.077(3) Uani 1 1 d . B 2
H12B H 0.4696 0.2739 0.4530 0.092 Uiso 1 1 calc R B 2
C13B C 0.3987(7) 0.3313(12) 0.4101(12) 0.127(6) Uani 1 1 d . B 2
H13D H 0.4165 0.3813 0.3940 0.191 Uiso 1 1 calc GR B 2
H13E H 0.3845 0.3347 0.4697 0.191 Uiso 1 1 calc GR B 2
H13F H 0.3671 0.3201 0.3707 0.191 Uiso 1 1 calc GR B 2
C14B C 0.4125(8) 0.1832(11) 0.4198(12) 0.119(6) Uani 1 1 d . B 2
H14D H 0.3861 0.1722 0.3721 0.179 Uiso 1 1 calc GR B 2
H14E H 0.3915 0.1845 0.4746 0.179 Uiso 1 1 calc GR B 2
H14F H 0.4414 0.1418 0.4223 0.179 Uiso 1 1 calc GR B 2
O1C O 0.5317(4) 0.1930(5) 0.5578(6) 0.089(2) Uani 1 1 d . C 3
N1C N 0.5765(3) 0.2513(5) 0.6696(6) 0.067(2) Uani 1 1 d . C 3
H15C H 0.5987 0.2471 0.7150 0.081 Uiso 1 1 calc R C 3
N2C N 0.5672(5) 0.1192(6) 0.6678(8) 0.091(3) Uani 1 1 d . C 3
C1C C 0.4849(8) 0.4334(11) 0.6154(15) 0.130(7) Uani 1 1 d . C 3
H1C H 0.4477 0.4525 0.6269 0.155 Uiso 1 1 calc R C 3
C2C C 0.5025(5) 0.3565(9) 0.6389(10) 0.095(4) Uani 1 1 d . C 3
C3C C 0.5583(4) 0.3302(8) 0.6395(8) 0.082(3) Uani 1 1 d . C 3
C4C C 0.6012(6) 0.3849(7) 0.6025(8) 0.082(3) Uani 1 1 d . C 3
H4C H 0.6399 0.3695 0.6003 0.099 Uiso 1 1 calc R C 3
C5C C 0.5845(6) 0.4616(7) 0.5695(9) 0.082(3) Uani 1 1 d . C 3
H5C H 0.6119 0.4968 0.5468 0.098 Uiso 1 1 calc R C 3
C6C C 0.5283(13) 0.4816(10) 0.5719(16) 0.156(10) Uani 1 1 d . C 3
H6C H 0.5168 0.5289 0.5443 0.187 Uiso 1 1 calc R C 3
C7C C 0.4562(6) 0.3043(14) 0.6782(14) 0.146(8) Uani 1 1 d . C 3
H7CA H 0.4464 0.2624 0.6372 0.220 Uiso 1 1 calc GR C 3
H7CB H 0.4224 0.3360 0.6903 0.220 Uiso 1 1 calc GR C 3
H7CC H 0.4702 0.2810 0.7322 0.220 Uiso 1 1 calc GR C 3
C8C C 0.5589(4) 0.1850(7) 0.6269(8) 0.070(3) Uani 1 1 d . C 3
C9C C 0.5520(8) 0.0433(8) 0.6222(12) 0.109(5) Uani 1 1 d . C 3
H9C H 0.5621 -0.0009 0.6620 0.131 Uiso 1 1 calc R C 3
C10C C 0.4926(9) 0.0368(10) 0.6033(17) 0.151(9) Uani 1 1 d . C 3
H10G H 0.4754 -0.0024 0.6417 0.226 Uiso 1 1 calc GR C 3
H10H H 0.4875 0.0204 0.5429 0.226 Uiso 1 1 calc GR C 3
H10I H 0.4742 0.0878 0.6123 0.226 Uiso 1 1 calc GR C 3
C11C C 0.5912(9) 0.0359(8) 0.5392(9) 0.125(7) Uani 1 1 d . C 3
H11G H 0.5675 0.0368 0.4869 0.187 Uiso 1 1 calc GR C 3
H11H H 0.6122 -0.0138 0.5416 0.187 Uiso 1 1 calc GR C 3
H11I H 0.6180 0.0799 0.5376 0.187 Uiso 1 1 calc GR C 3
C12C C 0.5857(6) 0.1132(7) 0.7643(10) 0.093(4) Uani 1 1 d . C 3
H12C H 0.5924 0.1681 0.7853 0.112 Uiso 1 1 calc R C 3
C13C C 0.5449(9) 0.0736(11) 0.8296(15) 0.146(8) Uani 1 1 d . C 3
H13G H 0.5176 0.1124 0.8511 0.219 Uiso 1 1 calc GR C 3
H13H H 0.5669 0.0524 0.8783 0.219 Uiso 1 1 calc GR C 3
H13I H 0.5245 0.0307 0.8008 0.219 Uiso 1 1 calc GR C 3
C14C C 0.6460(8) 0.0652(12) 0.7749(11) 0.125(6) Uani 1 1 d . C 3
H14G H 0.6494 0.0262 0.7284 0.187 Uiso 1 1 calc GR C 3
H14H H 0.6468 0.0385 0.8312 0.187 Uiso 1 1 calc GR C 3
H14I H 0.6778 0.1023 0.7714 0.187 Uiso 1 1 calc GR C 3
O1D O 0.6896(3) 0.2732(7) 0.7501(5) 0.094(3) Uani 1 1 d . D 4
N1D N 0.6869(3) 0.2826(6) 0.8991(7) 0.076(2) Uani 1 1 d . D 4
H15D H 0.7059 0.2770 0.9476 0.091 Uiso 1 1 calc R D 4
N2D N 0.7739(3) 0.2538(6) 0.8227(6) 0.071(2) Uani 1 1 d . D 4
C1D C 0.5472(6) 0.3948(11) 0.8691(12) 0.112(5) Uani 1 1 d . D 4
H1D H 0.5326 0.4391 0.8389 0.134 Uiso 1 1 calc R D 4
C2D C 0.6093(5) 0.3768(9) 0.8657(9) 0.093(4) Uani 1 1 d . D 4
C3D C 0.6275(4) 0.3017(7) 0.9034(9) 0.083(3) Uani 1 1 d . D 4
C4D C 0.5888(6) 0.2448(15) 0.9436(8) 0.124(7) Uani 1 1 d . D 4
H4D H 0.5994 0.1938 0.9630 0.149 Uiso 1 1 calc R D 4
C5D C 0.5286(7) 0.2796(17) 0.9499(14) 0.141(9) Uani 1 1 d . D 4
H5D H 0.5007 0.2508 0.9810 0.170 Uiso 1 1 calc R D 4
C6D C 0.5128(7) 0.3498(14) 0.9134(16) 0.131(7) Uani 1 1 d . D 4
H6D H 0.4747 0.3666 0.9206 0.157 Uiso 1 1 calc R D 4
C7D C 0.6478(6) 0.4278(8) 0.8194(13) 0.108(5) Uani 1 1 d . D 4
H7DA H 0.6846 0.4285 0.8489 0.161 Uiso 1 1 calc GR D 4
H7DB H 0.6321 0.4811 0.8178 0.161 Uiso 1 1 calc GR D 4
H7DC H 0.6527 0.4083 0.7602 0.161 Uiso 1 1 calc GR D 4
C8D C 0.7152(4) 0.2726(8) 0.8209(8) 0.074(3) Uani 1 1 d . D 4
C9D C 0.8060(4) 0.2489(6) 0.7400(7) 0.061(2) Uani 1 1 d . D 4
H9D H 0.8471 0.2451 0.7560 0.074 Uiso 1 1 calc R D 4
C10D C 0.7918(6) 0.1733(8) 0.6889(11) 0.103(4) Uani 1 1 d . D 4
H10J H 0.7826 0.1309 0.7295 0.155 Uiso 1 1 calc GR D 4
H10K H 0.8247 0.1580 0.6537 0.155 Uiso 1 1 calc GR D 4
H10L H 0.7592 0.1831 0.6510 0.155 Uiso 1 1 calc GR D 4
C11D C 0.7996(6) 0.3247(8) 0.6849(8) 0.088(3) Uani 1 1 d . D 4
H11J H 0.8016 0.3112 0.6232 0.132 Uiso 1 1 calc GR D 4
H11K H 0.8303 0.3614 0.6992 0.132 Uiso 1 1 calc GR D 4
H11L H 0.7629 0.3494 0.6973 0.132 Uiso 1 1 calc GR D 4
C12D C 0.8085(4) 0.2579(9) 0.9066(7) 0.084(4) Uani 1 1 d . D 4
H12D H 0.7813 0.2646 0.9558 0.101 Uiso 1 1 calc R D 4
C13D C 0.8396(7) 0.1809(13) 0.9199(13) 0.135(7) Uani 1 1 d . D 4
H13J H 0.8198 0.1389 0.8888 0.202 Uiso 1 1 calc GR D 4
H13K H 0.8408 0.1684 0.9819 0.202 Uiso 1 1 calc GR D 4
H13L H 0.8785 0.1856 0.8977 0.202 Uiso 1 1 calc GR D 4
C14D C 0.8500(8) 0.3322(13) 0.9061(13) 0.139(7) Uani 1 1 d . D 4
H14J H 0.8740 0.3306 0.8542 0.209 Uiso 1 1 calc GR D 4
H14K H 0.8741 0.3310 0.9579 0.209 Uiso 1 1 calc GR D 4
H14L H 0.8275 0.3807 0.9059 0.209 Uiso 1 1 calc GR D 4

loop_
_atom_site_aniso_label
_atom_site_aniso_U_11
_atom_site_aniso_U_22
_atom_site_aniso_U_33
_atom_site_aniso_U_23
_atom_site_aniso_U_13
_atom_site_aniso_U_12
O1A 0.086(4) 0.057(3) 0.058(4) 0.009(3) 0.021(3) 0.013(3)
N1A 0.050(3) 0.055(4) 0.051(4) 0.003(3) 0.013(3) 0.006(3)
N2A 0.098(5) 0.065(5) 0.050(5) 0.019(4) 0.024(4) 0.030(4)
C1A 0.104(9) 0.086(8) 0.126(13) -0.044(9) 0.041(9) -0.041(8)
C2A 0.067(5) 0.077(6) 0.076(7) -0.018(6) 0.013(5) -0.012(4)
C3A 0.046(4) 0.054(4) 0.060(5) -0.006(4) 0.012(4) -0.004(3)
C4A 0.080(6) 0.050(4) 0.076(7) 0.000(5) 0.009(5) 0.017(4)
C5A 0.148(12) 0.050(5) 0.141(14) 0.013(7) 0.062(11) 0.018(7)
C6A 0.187(17) 0.052(6) 0.167(19) -0.023(9) 0.095(15) -0.027(9)
C7A 0.054(5) 0.218(19) 0.089(10) -0.039(12) -0.011(6) 0.000(8)
C8A 0.056(4) 0.054(4) 0.054(5) 0.004(4) 0.012(4) 0.021(3)
C9A 0.122(9) 0.064(6) 0.106(11) 0.021(7) 0.043(9) 0.026(6)
C10A 0.123(11) 0.074(7) 0.121(13) -0.022(8) 0.018(10) 0.010(7)
C11A 0.137(11) 0.106(9) 0.105(12) 0.026(9) 0.037(10) 0.070(9)
C12A 0.102(8) 0.111(9) 0.072(8) 0.026(7) 0.017(7) 0.036(7)
C13A 0.110(10) 0.129(12) 0.105(12) 0.037(10) 0.024(9) 0.011(9)
C14A 0.136(11) 0.161(15) 0.078(9) 0.052(11) -0.029(9) 0.009(10)
O1B 0.049(3) 0.101(5) 0.049(4) -0.012(4) 0.004(3) -0.006(3)
N1B 0.044(3) 0.126(7) 0.047(4) -0.007(5) -0.005(3) -0.009(4)
N2B 0.037(3) 0.069(4) 0.054(4) 0.000(4) -0.006(3) -0.006(2)
C1B 0.083(8) 0.188(17) 0.115(13) -0.066(13) 0.017(9) -0.058(10)
C2B 0.060(5) 0.144(12) 0.100(10) -0.072(9) 0.019(6) -0.037(7)
C3B 0.050(4) 0.153(11) 0.047(6) -0.045(7) -0.011(4) -0.012(6)
C4B 0.059(6) 0.156(13) 0.067(7) -0.025(8) -0.012(6) 0.000(6)
C5B 0.072(8) 0.21(2) 0.102(13) -0.032(14) -0.023(8) 0.015(11)
C6B 0.069(7) 0.23(2) 0.124(15) -0.088(17) -0.011(9) -0.022(11)
C7B 0.122(10) 0.101(9) 0.102(11) -0.024(9) 0.013(10) -0.022(8)
C8B 0.044(3) 0.065(5) 0.052(5) -0.007(4) -0.001(4) 0.001(3)
C9B 0.050(4) 0.063(5) 0.064(6) 0.002(4) -0.019(4) -0.006(3)
C10B 0.089(7) 0.096(8) 0.063(7) 0.014(6) -0.015(6) 0.007(6)
C11B 0.072(5) 0.075(6) 0.092(8) -0.022(6) -0.001(6) -0.014(5)
C12B 0.041(4) 0.129(9) 0.060(6) -0.008(7) 0.004(4) -0.002(4)
C13B 0.121(10) 0.167(15) 0.093(11) -0.014(11) 0.035(10) 0.058(10)
C14B 0.123(11) 0.133(12) 0.101(12) 0.045(10) 0.031(9) -0.022(9)
O1C 0.111(5) 0.076(4) 0.082(6) 0.001(4) -0.033(5) -0.009(4)
N1C 0.050(4) 0.095(6) 0.057(5) 0.010(4) -0.014(4) -0.004(3)
N2C 0.105(7) 0.070(6) 0.098(8) -0.022(6) -0.016(6) -0.001(5)
C1C 0.118(11) 0.110(11) 0.161(19) 0.040(12) -0.020(12) 0.025(9)
C2C 0.078(7) 0.112(10) 0.094(10) 0.007(8) -0.017(7) 0.008(6)
C3C 0.045(4) 0.132(9) 0.070(7) 0.038(7) -0.007(4) 0.010(5)
C4C 0.108(8) 0.083(7) 0.057(6) -0.012(6) -0.004(6) 0.009(6)
C5C 0.114(8) 0.056(5) 0.075(8) 0.008(5) -0.013(7) -0.012(5)
C6C 0.26(3) 0.075(9) 0.128(17) -0.029(10) -0.074(19) 0.032(13)
C7C 0.072(7) 0.23(2) 0.139(16) -0.022(16) -0.002(9) -0.025(10)
C8C 0.048(4) 0.102(8) 0.061(6) 0.025(6) -0.011(4) -0.010(4)
C9C 0.160(13) 0.063(6) 0.103(12) -0.020(7) -0.025(10) 0.000(7)
C10C 0.162(15) 0.097(10) 0.19(2) -0.014(13) -0.088(16) -0.037(10)
C11C 0.25(2) 0.068(7) 0.058(7) -0.002(6) 0.009(10) 0.074(10)
C12C 0.130(10) 0.069(7) 0.081(9) 0.014(6) -0.023(8) -0.011(6)
C13C 0.187(17) 0.116(12) 0.135(17) -0.026(12) 0.072(15) -0.029(12)
C14C 0.165(15) 0.135(13) 0.074(10) -0.001(10) -0.011(10) -0.015(12)
O1D 0.062(4) 0.163(8) 0.057(5) 0.000(5) -0.015(4) 0.008(4)
N1D 0.072(5) 0.094(6) 0.062(5) 0.014(5) -0.003(5) -0.004(4)
N2D 0.040(3) 0.124(7) 0.049(4) 0.014(5) 0.003(3) 0.002(3)
C1D 0.082(7) 0.134(12) 0.119(13) -0.030(10) 0.038(8) 0.015(8)
C2D 0.095(8) 0.112(10) 0.070(8) -0.017(7) -0.021(6) 0.032(7)
C3D 0.067(5) 0.097(8) 0.085(8) -0.016(7) -0.011(6) -0.004(5)
C4D 0.072(7) 0.26(2) 0.042(6) 0.006(9) 0.014(6) -0.045(9)
C5D 0.081(9) 0.23(2) 0.118(15) -0.044(16) 0.028(9) -0.058(13)
C6D 0.089(10) 0.159(17) 0.144(18) -0.026(15) -0.009(11) 0.040(11)
C7D 0.089(7) 0.092(8) 0.142(14) 0.029(10) 0.015(9) 0.010(6)
C8D 0.058(5) 0.107(8) 0.057(6) 0.003(6) 0.004(5) -0.002(5)
C9D 0.041(4) 0.088(6) 0.055(6) -0.006(5) 0.001(4) 0.000(3)
C10D 0.117(9) 0.095(8) 0.098(10) -0.038(8) -0.010(8) -0.008(7)
C11D 0.116(9) 0.102(8) 0.046(6) 0.006(6) 0.003(6) 0.007(7)
C12D 0.047(4) 0.167(12) 0.039(5) 0.000(7) -0.009(4) -0.002(5)
C13D 0.100(9) 0.195(19) 0.109(13) 0.063(14) -0.024(9) 0.007(11)
C14D 0.139(13) 0.182(18) 0.096(12) -0.016(13) -0.032(11) -0.056(13)

loop_
_atom_type_symbol
_atom_type_description
_atom_type_scat_dispersion_real
_atom_type_scat_dispersion_imag
_atom_type_scat_source
C C 0.0181 0.0091 'International Tables Vol C Tables 4.2.6.8 and 6.1.1.4'
H H 0.0000 0.0000 'International Tables Vol C Tables 4.2.6.8 and 6.1.1.4'
N N 0.0311 0.0180 'International Tables Vol C Tables 4.2.6.8 and 6.1.1.4'
O O 0.0492 0.0322 'International Tables Vol C Tables 4.2.6.8 and 6.1.1.4'

loop_
_exptl_crystal_face_index_h
_exptl_crystal_face_index_k
_exptl_crystal_face_index_l
_exptl_crystal_face_perp_dist
-14 4 0 0.0344
-4 0 -9 0.1626
5 10 0 0.0297
0 0 10 0.1631
-6 -10 0 0.0329
2 -11 0 0.0478
7 -9 0 0.0493
14 -4 0 0.0541
12 6 0 0.0362

loop_
_geom_angle_atom_site_label_1
_geom_angle_atom_site_label_2
_geom_angle_atom_site_label_3
_geom_angle
C3A N1A H15A 120.3
C8A N1A H15A 120.3
C8A N1A C3A 119.4(7)
C8A N2A C9A 118.0(8)
C8A N2A C12A 123.2(9)
C12A N2A C9A 118.7(9)
C2A C1A H1A 119.2
C6A C1A H1A 119.2
C6A C1A C2A 121.5(12)
C1A C2A C3A 116.8(12)
C1A C2A C7A 122.9(12)
C3A C2A C7A 120.2(11)
C2A C3A N1A 118.3(8)
C4A C3A N1A 118.4(7)
C4A C3A C2A 123.0(9)
C3A C4A H4A 120.6
C3A C4A C5A 118.7(11)
C5A C4A H4A 120.6
C4A C5A H5A 120.6
C6A C5A C4A 118.7(16)
C6A C5A H5A 120.6
C1A C6A C5A 120.8(13)
C1A C6A H6A 119.6
C5A C6A H6A 119.6
C2A C7A H7AA 109.5
C2A C7A H7AB 109.5
C2A C7A H7AC 109.5
H7AA C7A H7AB 109.5
H7AA C7A H7AC 109.5
H7AB C7A H7AC 109.5
O1A C8A N1A 120.3(8)
O1A C8A N2A 122.3(7)
N2A C8A N1A 117.4(8)
N2A C9A H9A 106.2
C10A C9A N2A 112.8(11)
C10A C9A H9A 106.2
C10A C9A C11A 113.0(13)
C11A C9A N2A 111.9(13)
C11A C9A H9A 106.2
C9A C10A H10A 109.5
C9A C10A H10B 109.5
C9A C10A H10C 109.5
H10A C10A H10B 109.5
H10A C10A H10C 109.5
H10B C10A H10C 109.5
C9A C11A H11A 109.5
C9A C11A H11B 109.5
C9A C11A H11C 109.5
H11A C11A H11B 109.5
H11A C11A H11C 109.5
H11B C11A H11C 109.5
N2A C12A H12A 107.4
N2A C12A C13A 110.4(13)
N2A C12A C14A 110.6(11)
C13A C12A H12A 107.4
C14A C12A H12A 107.4
C14A C12A C13A 113.2(13)
C12A C13A H13A 109.5
C12A C13A H13B 109.5
C12A C13A H13C 109.5
H13A C13A H13B 109.5
H13A C13A H13C 109.5
H13B C13A H13C 109.5
C12A C14A H14A 109.5
C12A C14A H14B 109.5
C12A C14A H14C 109.5
H14A C14A H14B 109.5
H14A C14A H14C 109.5
H14B C14A H14C 109.5
C3B N1B H15B 119.5
C8B N1B H15B 119.5
C8B N1B C3B 121.0(8)
C8B N2B C9B 119.3(8)
C8B N2B C12B 124.3(8)
C12B N2B C9B 116.3(6)
C2B C1B H1B 119.3
C6B C1B H1B 119.3
C6B C1B C2B 121(2)
C1B C2B C7B 121.3(17)
C3B C2B C1B 115.1(17)
C3B C2B C7B 123.5(10)
C2B C3B N1B 120.5(11)
C4B C3B N1B 116.5(13)
C4B C3B C2B 123.0(11)
C3B C4B H4B 119.2
C5B C4B C3B 121.7(18)
C5B C4B H4B 119.2
C4B C5B H5B 122.0
C4B C5B C6B 116.1(19)
C6B C5B H5B 122.0
C1B C6B C5B 122.1(14)
C1B C6B H6B 119.0
C5B C6B H6B 119.0
C2B C7B H7BA 109.5
C2B C7B H7BB 109.5
C2B C7B H7BC 109.5
H7BA C7B H7BB 109.5
H7BA C7B H7BC 109.5
H7BB C7B H7BC 109.5
O1B C8B N1B 122.0(7)
O1B C8B N2B 120.7(8)
N1B C8B N2B 117.3(8)
N2B C9B H9B 106.4
N2B C9B C10B 112.2(8)
N2B C9B C11B 112.3(8)
C10B C9B H9B 106.4
C11B C9B H9B 106.4
C11B C9B C10B 112.7(10)
C9B C10B H10D 109.5
C9B C10B H10E 109.5
C9B C10B H10F 109.5
H10D C10B H10E 109.5
H10D C10B H10F 109.5
H10E C10B H10F 109.5
C9B C11B H11D 109.5
C9B C11B H11E 109.5
C9B C11B H11F 109.5
H11D C11B H11E 109.5
H11D C11B H11F 109.5
H11E C11B H11F 109.5
N2B C12B H12B 106.8
N2B C12B C13B 115.1(11)
N2B C12B C14B 110.9(11)
C13B C12B H12B 106.8
C13B C12B C14B 109.9(12)
C14B C12B H12B 106.8
C12B C13B H13D 109.5
C12B C13B H13E 109.5
C12B C13B H13F 109.5
H13D C13B H13E 109.5
H13D C13B H13F 109.5
H13E C13B H13F 109.5
C12B C14B H14D 109.5
C12B C14B H14E 109.5
C12B C14B H14F 109.5
H14D C14B H14E 109.5
H14D C14B H14F 109.5
H14E C14B H14F 109.5
C3C N1C H15C 119.8
C8C N1C H15C 119.8
C8C N1C C3C 120.5(9)
C8C N2C C9C 118.2(12)
C8C N2C C12C 124.3(10)
C9C N2C C12C 117.2(11)
C2C C1C H1C 122.4
C2C C1C C6C 115.3(16)
C6C C1C H1C 122.4
C1C C2C C7C 115.4(14)
C3C C2C C1C 125.1(15)
C3C C2C C7C 118.9(14)
N1C C3C C4C 119.3(9)
C2C C3C N1C 124.6(11)
C2C C3C C4C 116.0(12)
C3C C4C H4C 119.6
C5C C4C C3C 120.7(12)
C5C C4C H4C 119.6
C4C C5C H5C 120.8
C6C C5C C4C 118.5(15)
C6C C5C H5C 120.8
C1C C6C H6C 118.5
C5C C6C C1C 123.1(16)
C5C C6C H6C 118.5
C2C C7C H7CA 109.5
C2C C7C H7CB 109.5
C2C C7C H7CC 109.5
H7CA C7C H7CB 109.5
H7CA C7C H7CC 109.5
H7CB C7C H7CC 109.5
O1C C8C N1C 118.4(10)
O1C C8C N2C 125.7(11)
N2C C8C N1C 115.5(9)
N2C C9C H9C 107.4
N2C C9C C11C 107.9(13)
C10C C9C N2C 113.1(14)
C10C C9C H9C 107.4
C10C C9C C11C 113.4(17)
C11C C9C H9C 107.4
C9C C10C H10G 109.5
C9C C10C H10H 109.5
C9C C10C H10I 109.5
H10G C10C H10H 109.5
H10G C10C H10I 109.5
H10H C10C H10I 109.5
C9C C11C H11G 109.5
C9C C11C H11H 109.5
C9C C11C H11I 109.5
H11G C11C H11H 109.5
H11G C11C H11I 109.5
H11H C11C H11I 109.5
N2C C12C H12C 107.1
N2C C12C C14C 111.7(12)
C13C C12C N2C 118.6(14)
C13C C12C H12C 107.1
C13C C12C C14C 104.7(13)
C14C C12C H12C 107.1
C12C C13C H13G 109.5
C12C C13C H13H 109.5
C12C C13C H13I 109.5
H13G C13C H13H 109.5
H13G C13C H13I 109.5
H13H C13C H13I 109.5
C12C C14C H14G 109.5
C12C C14C H14H 109.5
C12C C14C H14I 109.5
H14G C14C H14H 109.5
H14G C14C H14I 109.5
H14H C14C H14I 109.5
C3D N1D H15D 118.8
C8D N1D H15D 118.8
C8D N1D C3D 122.4(10)
C8D N2D C9D 119.4(8)
C8D N2D C12D 121.6(9)
C9D N2D C12D 117.3(7)
C2D C1D H1D 119.9
C6D C1D H1D 119.9
C6D C1D C2D 120.2(18)
C3D C2D C1D 116.8(15)
C7D C2D C1D 120.5(14)
C7D C2D C3D 122.4(11)
N1D C3D C2D 117.6(11)
N1D C3D C4D 118.3(13)
C4D C3D C2D 124.1(12)
C3D C4D H4D 124.9
C3D C4D C5D 110.1(18)
C5D C4D H4D 124.9
C4D C5D H5D 118.0
C6D C5D C4D 124.0(17)
C6D C5D H5D 118.0
C1D C6D C5D 123.9(16)
C1D C6D H6D 118.1
C5D C6D H6D 118.1
C2D C7D H7DA 109.5
C2D C7D H7DB 109.5
C2D C7D H7DC 109.5
H7DA C7D H7DB 109.5
H7DA C7D H7DC 109.5
H7DB C7D H7DC 109.5
O1D C8D N1D 121.8(9)
O1D C8D N2D 119.3(10)
N1D C8D N2D 118.6(10)
N2D C9D H9D 106.4
N2D C9D C10D 112.1(10)
N2D C9D C11D 112.0(9)
C10D C9D H9D 106.4
C10D C9D C11D 113.0(11)
C11D C9D H9D 106.4
C9D C10D H10J 109.5
C9D C10D H10K 109.5
C9D C10D H10L 109.5
H10J C10D H10K 109.5
H10J C10D H10L 109.5
H10K C10D H10L 109.5
C9D C11D H11J 109.5
C9D C11D H11K 109.5
C9D C11D H11L 109.5
H11J C11D H11K 109.5
H11J C11D H11L 109.5
H11K C11D H11L 109.5
N2D C12D H12D 107.8
N2D C12D C14D 110.9(11)
C13D C12D N2D 109.4(12)
C13D C12D H12D 107.8
C13D C12D C14D 112.9(13)
C14D C12D H12D 107.8
C12D C13D H13J 109.5
C12D C13D H13K 109.5
C12D C13D H13L 109.5
H13J C13D H13K 109.5
H13J C13D H13L 109.5
H13K C13D H13L 109.5
C12D C14D H14J 109.5
C12D C14D H14K 109.5
C12D C14D H14L 109.5
H14J C14D H14K 109.5
H14J C14D H14L 109.5
H14K C14D H14L 109.5

loop_
_geom_bond_atom_site_label_1
_geom_bond_atom_site_label_2
_geom_bond_distance
O1A C8A 1.227(12)
N1A H15A 0.8600
N1A C3A 1.458(11)
N1A C8A 1.382(10)
N2A C8A 1.348(12)
N2A C9A 1.501(15)
N2A C12A 1.472(15)
C1A H1A 0.9300
C1A C2A 1.38(2)
C1A C6A 1.34(3)
C2A C3A 1.402(12)
C2A C7A 1.55(2)
C3A C4A 1.336(13)
C4A H4A 0.9300
C4A C5A 1.405(16)
C5A H5A 0.9300
C5A C6A 1.39(3)
C6A H6A 0.9300
C7A H7AA 0.9600
C7A H7AB 0.9600
C7A H7AC 0.9600
C9A H9A 0.9800
C9A C10A 1.44(2)
C9A C11A 1.47(2)
C10A H10A 0.9600
C10A H10B 0.9600
C10A H10C 0.9600
C11A H11A 0.9600
C11A H11B 0.9600
C11A H11C 0.9600
C12A H12A 0.9800
C12A C13A 1.53(2)
C12A C14A 1.520(18)
C13A H13A 0.9600
C13A H13B 0.9600
C13A H13C 0.9600
C14A H14A 0.9600
C14A H14B 0.9600
C14A H14C 0.9600
O1B C8B 1.225(11)
N1B H15B 0.8600
N1B C3B 1.417(11)
N1B C8B 1.363(12)
N2B C8B 1.364(9)
N2B C9B 1.492(11)
N2B C12B 1.459(13)
C1B H1B 0.9300
C1B C2B 1.408(16)
C1B C6B 1.39(3)
C2B C3B 1.41(2)
C2B C7B 1.45(2)
C3B C4B 1.40(2)
C4B H4B 0.9300
C4B C5B 1.37(2)
C5B H5B 0.9300
C5B C6B 1.42(3)
C6B H6B 0.9300
C7B H7BA 0.9600
C7B H7BB 0.9600
C7B H7BC 0.9600
C9B H9B 0.9800
C9B C10B 1.514(15)
C9B C11B 1.510(15)
C10B H10D 0.9600
C10B H10E 0.9600
C10B H10F 0.9600
C11B H11D 0.9600
C11B H11E 0.9600
C11B H11F 0.9600
C12B H12B 0.9800
C12B C13B 1.485(19)
C12B C14B 1.56(2)
C13B H13D 0.9600
C13B H13E 0.9600
C13B H13F 0.9600
C14B H14D 0.9600
C14B H14E 0.9600
C14B H14F 0.9600
O1C C8C 1.227(13)
N1C H15C 0.8600
N1C C3C 1.453(15)
N1C C8C 1.342(15)
N2C C8C 1.274(15)
N2C C9C 1.482(16)
N2C C12C 1.522(18)
C1C H1C 0.9300
C1C C2C 1.39(2)
C1C C6C 1.44(3)
C2C C3C 1.359(15)
C2C C7C 1.50(2)
C3C C4C 1.457(18)
C4C H4C 0.9300
C4C C5C 1.425(17)
C5C H5C 0.9300
C5C C6C 1.34(3)
C6C H6C 0.9300
C7C H7CA 0.9600
C7C H7CB 0.9600
C7C H7CC 0.9600
C9C H9C 0.9800
C9C C10C 1.40(2)
C9C C11C 1.55(2)
C10C H10G 0.9600
C10C H10H 0.9600
C10C H10I 0.9600
C11C H11G 0.9600
C11C H11H 0.9600
C11C H11I 0.9600
C12C H12C 0.9800
C12C C13C 1.51(2)
C12C C14C 1.61(2)
C13C H13G 0.9600
C13C H13H 0.9600
C13C H13I 0.9600
C14C H14G 0.9600
C14C H14H 0.9600
C14C H14I 0.9600
O1D C8D 1.222(14)
N1D H15D 0.8600
N1D C3D 1.406(13)
N1D C8D 1.361(15)
N2D C8D 1.389(12)
N2D C9D 1.455(12)
N2D C12D 1.500(12)
C1D H1D 0.9300
C1D C2D 1.465(17)
C1D C6D 1.28(3)
C2D C3D 1.438(19)
C2D C7D 1.41(2)
C3D C4D 1.44(2)
C4D H4D 0.9300
C4D C5D 1.51(3)
C5D H5D 0.9300
C5D C6D 1.34(3)
C6D H6D 0.9300
C7D H7DA 0.9600
C7D H7DB 0.9600
C7D H7DC 0.9600
C9D H9D 0.9800
C9D C10D 1.513(15)
C9D C11D 1.520(16)
C10D H10J 0.9600
C10D H10K 0.9600
C10D H10L 0.9600
C11D H11J 0.9600
C11D H11K 0.9600
C11D H11L 0.9600
C12D H12D 0.9800
C12D C13D 1.48(2)
C12D C14D 1.57(2)
C13D H13J 0.9600
C13D H13K 0.9600
C13D H13L 0.9600
C14D H14J 0.9600
C14D H14K 0.9600
C14D H14L 0.9600

loop_
_geom_torsion_atom_site_label_1
_geom_torsion_atom_site_label_2
_geom_torsion_atom_site_label_3
_geom_torsion_atom_site_label_4
_geom_torsion
N1A C3A C4A C5A -179.7(11)
C1A C2A C3A N1A -179.2(10)
C1A C2A C3A C4A -6.4(16)
C2A C1A C6A C5A 2(3)
C2A C3A C4A C5A 7.6(17)
C3A N1A C8A O1A -6.5(13)
C3A N1A C8A N2A 171.1(8)
C3A C4A C5A C6A -4(2)
C4A C5A C6A C1A -1(3)
C6A C1A C2A C3A 1(2)
C6A C1A C2A C7A -179.9(15)
C7A C2A C3A N1A 2.0(15)
C7A C2A C3A C4A 174.7(11)
C8A N1A C3A C2A -67.5(12)
C8A N1A C3A C4A 119.4(10)
C8A N2A C9A C10A -59.3(15)
C8A N2A C9A C11A 69.4(15)
C8A N2A C12A C13A 116.5(13)
C8A N2A C12A C14A -117.4(14)
C9A N2A C8A O1A -11.2(16)
C9A N2A C8A N1A 171.2(10)
C9A N2A C12A C13A -66.6(14)
C9A N2A C12A C14A 59.5(18)
C12A N2A C8A O1A 165.7(10)
C12A N2A C8A N1A -11.9(15)
C12A N2A C9A C10A 123.6(13)
C12A N2A C9A C11A -107.6(14)
N1B C3B C4B C5B -180.0(13)
C1B C2B C3B N1B -179.9(11)
C1B C2B C3B C4B 1.0(17)
C2B C1B C6B C5B 9(3)
C2B C3B C4B C5B -1(2)
C3B N1B C8B O1B 8.6(16)
C3B N1B C8B N2B -171.9(10)
C3B C4B C5B C6B 4(2)
C4B C5B C6B C1B -9(3)
C6B C1B C2B C3B -5(2)
C6B C1B C2B C7B 172.3(15)
C7B C2B C3B N1B 2.6(18)
C7B C2B C3B C4B -176.4(13)
C8B N1B C3B C2B 60.4(15)
C8B N1B C3B C4B -120.5(12)
C8B N2B C9B C10B -63.9(11)
C8B N2B C9B C11B 64.2(11)
C8B N2B C12B C13B 114.5(13)
C8B N2B C12B C14B -119.9(12)
C9B N2B C8B O1B -0.9(13)
C9B N2B C8B N1B 179.6(8)
C9B N2B C12B C13B -61.9(14)
C9B N2B C12B C14B 63.7(12)
C12B N2B C8B O1B -177.1(10)
C12B N2B C8B N1B 3.4(14)
C12B N2B C9B C10B 112.7(10)
C12B N2B C9B C11B -119.2(10)
N1C C3C C4C C5C 177.7(11)
C1C C2C C3C N1C 175.9(16)
C1C C2C C3C C4C -8(2)
C2C C1C C6C C5C -13(3)
C2C C3C C4C C5C 1.1(18)
C3C N1C C8C O1C 6.5(15)
C3C N1C C8C N2C -166.4(10)
C3C C4C C5C C6C -1(2)
C4C C5C C6C C1C 7(3)
C6C C1C C2C C3C 13(3)
C6C C1C C2C C7C -175.8(18)
C7C C2C C3C N1C 5(2)
C7C C2C C3C C4C -178.4(14)
C8C N1C C3C C2C 63.9(18)
C8C N1C C3C C4C -112.4(12)
C8C N2C C9C C10C -63(2)
C8C N2C C9C C11C 62.9(16)
C8C N2C C12C C13C 117.0(15)
C8C N2C C12C C14C -121.1(13)
C9C N2C C8C O1C 11(2)
C9C N2C C8C N1C -176.5(11)
C9C N2C C12C C13C -56.2(18)
C9C N2C C12C C14C 65.6(16)
C12C N2C C8C O1C -161.9(13)
C12C N2C C8C N1C 10.4(17)
C12C N2C C9C C10C 110.3(18)
C12C N2C C9C C11C -123.4(13)
N1D C3D C4D C5D 174.4(12)
C1D C2D C3D N1D 178.6(12)
C1D C2D C3D C4D 0(2)
C2D C1D C6D C5D -8(3)
C2D C3D C4D C5D -7(2)
C3D N1D C8D O1D -6.1(19)
C3D N1D C8D N2D 180.0(11)
C3D C4D C5D C6D 7(3)
C4D C5D C6D C1D 0(3)
C6D C1D C2D C3D 8(2)
C6D C1D C2D C7D -177.9(18)
C7D C2D C3D N1D 5(2)
C7D C2D C3D C4D -173.9(15)
C8D N1D C3D C2D -62.6(16)
C8D N1D C3D C4D 116.5(15)
C8D N2D C9D C10D -74.4(13)
C8D N2D C9D C11D 53.9(13)
C8D N2D C12D C13D 128.0(13)
C8D N2D C12D C14D -106.8(14)
C9D N2D C8D O1D 10.6(17)
C9D N2D C8D N1D -175.4(10)
C9D N2D C12D C13D -66.7(14)
C9D N2D C12D C14D 58.5(15)
C12D N2D C8D O1D 175.6(12)
C12D N2D C8D N1D -10.4(17)
C12D N2D C9D C10D 120.0(12)
C12D N2D C9D C11D -111.8(11)

loop_
_exptl_oxdiff_crystal_face_indexfrac_h
_exptl_oxdiff_crystal_face_indexfrac_k
_exptl_oxdiff_crystal_face_indexfrac_l
_exptl_oxdiff_crystal_face_x
_exptl_oxdiff_crystal_face_y
_exptl_oxdiff_crystal_face_z
-13.8528 4.1015 -0.0701 0.6890 -0.7247 0.0090
-4.0113 -0.0692 -9.4499 0.1810 -0.1877 -0.9654
5.4199 10.0838 0.0961 -0.7077 -0.6964 0.1196
-0.1672 0.0448 9.8074 0.0768 0.0783 0.9940
-6.3754 -9.7863 0.1781 0.7566 0.6476 -0.0905
2.2488 -10.6958 0.0830 0.2650 0.9597 -0.0939
7.4072 -9.3990 0.2251 -0.0967 0.9937 -0.0574
14.0345 -3.7645 -0.0852 -0.7138 0.7001 -0.0211
12.4127 6.0438 0.1737 -0.9813 -0.1649 0.0997
